data_7212898
loop_
_publ_author_name
'De Zorzi, Rita'
'Guidolin, Nicol'
'Randaccio, Lucio'
'Geremia, Silvano'

_publ_section_title
;
 A bifunctionalized porous material containing discrete assemblies of
 copper-porphyrins and calixarenes metallated by ion diffusion
;
_journal_issue 12
_journal_name_full CrystEngComm
_journal_page_first 4056
_journal_paper_doi 10.1039/c0ce00440e
_journal_volume 12
_journal_year 2010
_chemical_formula_sum 'C280 H418.26 Cu3 N24 Na12.8 Ni3.6 O201.12 S16'
_chemical_formula_weight 8547.84
_chemical_name_systematic
;
?
;
_space_group_IT_number 88
_symmetry_space_group_name_Hall '-I 4ad'
_symmetry_space_group_name_H-M 'I 41/a :2'
_atom_sites_solution_hydrogens geom
_atom_sites_solution_primary direct
_atom_sites_solution_secondary difmap
_audit_creation_date 2009-10-05T12:55:17-00:00
_audit_creation_method 'WinGX routine CIF_UPDATE'
_cell_angle_alpha 90
_cell_angle_beta 90
_cell_angle_gamma 90
_cell_formula_units_Z 8
_cell_length_a 50.170(4)
_cell_length_b 50.170(4)
_cell_length_c 49.460(2)
_cell_measurement_temperature 293(2)
_cell_volume 124492(15)
_computing_structure_refinement 'SHELXL-97 (Sheldrick, 1997)'
_diffrn_ambient_temperature 293(2)
_diffrn_measured_fraction_theta_full 0.972
_diffrn_measured_fraction_theta_max 0.972
_diffrn_radiation_monochromator graphite
_diffrn_radiation_wavelength 1
_diffrn_reflns_av_R_equivalents 0
_diffrn_reflns_av_unetI/netI 0.1141
_diffrn_reflns_limit_h_max 33
_diffrn_reflns_limit_h_min 1
_diffrn_reflns_limit_k_max 23
_diffrn_reflns_limit_k_min -23
_diffrn_reflns_limit_l_max 32
_diffrn_reflns_limit_l_min 0
_diffrn_reflns_number 9419
_diffrn_reflns_theta_full 19.5
_diffrn_reflns_theta_max 19.5
_diffrn_reflns_theta_min 1.63
_exptl_absorpt_coefficient_mu 0.813
_exptl_absorpt_correction_type none
_exptl_crystal_density_diffrn 0.912
_exptl_crystal_density_method 'not measured'
_exptl_crystal_F_000 35679
_refine_diff_density_max 0.461
_refine_diff_density_min -0.296
_refine_diff_density_rms 0.057
_refine_ls_extinction_coef 0.00016(2)
_refine_ls_extinction_expression Fc^*^=kFc[1+0.001xFc^2^\l^3^/sin(2\q)]^-1/4^
_refine_ls_extinction_method SHELXL
_refine_ls_goodness_of_fit_ref 1.296
_refine_ls_hydrogen_treatment constr
_refine_ls_matrix_type full
_refine_ls_number_parameters 1056
_refine_ls_number_reflns 9419
_refine_ls_number_restraints 963
_refine_ls_restrained_S_all 1.297
_refine_ls_R_factor_all 0.1523
_refine_ls_R_factor_gt 0.1287
_refine_ls_shift/su_max 0
_refine_ls_shift/su_mean 0
_refine_ls_structure_factor_coef Fsqd
_refine_ls_weighting_details 'calc w=1/[\s^2^(Fo^2^)+(0.2000P)^2^+0.0000P] where P=(Fo^2^+2Fc^2^)/3'
_refine_ls_weighting_scheme calc
_refine_ls_wR_factor_gt 0.3237
_refine_ls_wR_factor_ref 0.353
_reflns_number_gt 5894
_reflns_number_total 9419
_reflns_threshold_expression >2sigma(I)
_cod_data_source_file c0ce00440e.txt
_cod_data_source_block cuni_new
_cod_depositor_comments
;

2024-03-12
Z value and formula fixed to values more according to usual
chemical conventions.                 miguel
;
_cod_original_formula_weight 4273.92
_cod_original_formula_units_Z 16
_cod_original_cell_volume 124492(14)
_cod_original_formula_sum 'C140 H209.13 Cu1.50 N12 Na6.40 Ni1.80 O100.56 S8'
_cod_database_code 7212898

loop_
_symmetry_equiv_pos_as_xyz
'x, y, z'
'-x+1/2, -y, z+1/2'
'-y+3/4, x+1/4, z+1/4'
'y+3/4, -x+3/4, z+3/4'
'x+1/2, y+1/2, z+1/2'
'-x+1, -y+1/2, z+1'
'-y+5/4, x+3/4, z+3/4'
'y+5/4, -x+5/4, z+5/4'
'-x, -y, -z'
'x-1/2, y, -z-1/2'
'y-3/4, -x-1/4, -z-1/4'
'-y-3/4, x-3/4, -z-3/4'
'-x+1/2, -y+1/2, -z+1/2'
'x, y+1/2, -z'
'y-1/4, -x+1/4, -z+1/4'
'-y-1/4, x-1/4, -z-1/4'

loop_
_atom_site_label
_atom_site_type_symbol
_atom_site_fract_x
_atom_site_fract_y
_atom_site_fract_z
_atom_site_U_iso_or_equiv
_atom_site_adp_type
_atom_site_occupancy
_atom_site_symmetry_multiplicity
_atom_site_calc_flag
_atom_site_refinement_flags
S1_1 S -0.1632(3) -0.0179(3) -0.0491(2) 0.269(5) Uani 1 1 d U
S2_1 S -0.1619(3) 0.1142(3) -0.0443(2) 0.352(6) Uani 1 1 d DU
S3_1 S -0.0677(3) 0.0985(3) -0.1374(3) 0.336(5) Uani 1 1 d U
S4_1 S -0.0770(3) -0.0347(4) -0.1511(3) 0.368(7) Uani 1 1 d U
O11_1 O -0.1490(6) -0.0407(6) -0.0540(5) 0.395(15) Uani 1 1 d U
O12_1 O -0.1476(7) -0.0001(7) -0.0417(5) 0.374(14) Uani 1 1 d U
O13_1 O -0.0889(7) -0.0542(9) -0.1269(9) 0.505(18) Uani 1 1 d U
O14_1 O -0.2203(3) 0.0176(3) -0.1467(2) 0.218(5) Uani 1 1 d DU
O15_1 O -0.2413(4) 0.0095(4) -0.1947(3) 0.317(8) Uani 1 1 d DU
O16_1 O -0.2811(3) -0.0022(4) -0.1769(3) 0.295(7) Uani 1 1 d DU
O21_1 O -0.1814(4) 0.1255(7) -0.0274(5) 0.476(18) Uani 1 1 d DU
O22_1 O -0.1424(6) 0.1350(6) -0.0498(5) 0.49(2) Uani 1 1 d DU
O23_1 O -0.1502(7) 0.0906(5) -0.0322(5) 0.483(19) Uani 1 1 d DU
O24_1 O -0.2148(3) 0.0796(3) -0.1451(3) 0.255(6) Uani 1 1 d DU
O25_1 O -0.2546(4) 0.0644(5) -0.1773(4) 0.357(9) Uani 1 1 d DU
O26_1 O -0.2763(4) 0.1016(4) -0.1693(4) 0.370(10) Uani 1 1 d DU
O31_1 O -0.0512(5) 0.1042(6) -0.1598(5) 0.389(13) Uani 1 1 d U
O32_1 O -0.0710(4) 0.1192(5) -0.1171(4) 0.312(9) Uani 1 1 d U
O33_1 O -0.0687(5) -0.0165(6) -0.1320(5) 0.363(13) Uani 1 1 d U
O34_1 O -0.1711(3) 0.0799(3) -0.1892(3) 0.281(6) Uani 1 1 d DU
O35_1 O -0.2164(5) 0.0938(5) -0.2103(4) 0.406(11) Uani 1 1 d DU
O36_1 O -0.1972(4) 0.1079(5) -0.2486(4) 0.380(10) Uani 1 1 d DU
O41_1 O -0.1811(5) -0.0239(4) -0.0308(4) 0.296(9) Uani 1 1 d U
O42_1 O -0.0631(5) -0.0386(6) -0.1746(5) 0.422(15) Uani 1 1 d U
O43_1 O -0.0604(5) 0.0731(7) -0.1230(5) 0.357(10) Uani 1 1 d U
O44_1 O -0.1769(2) 0.0170(3) -0.1924(3) 0.221(5) Uani 1 1 d DU
O45_1 O -0.2048(3) 0.0359(4) -0.2324(3) 0.290(7) Uani 1 1 d DU
O46_1 O -0.2088(3) -0.0016(4) -0.2557(3) 0.319(7) Uani 1 1 d DU
C11_1 C -0.2065(3) 0.0098(3) -0.1242(3) 0.195(6) Uiso 1 1 d GU
C12_1 C -0.1894(3) -0.0120(3) -0.1248(2) 0.200(6) Uiso 1 1 d GU
C13_1 C -0.1761(2) -0.0199(2) -0.1015(4) 0.210(7) Uiso 1 1 d GU
H13_1 H -0.1646 -0.0344 -0.1019 0.252 Uiso 1 1 calc R
C14_1 C -0.1799(3) -0.0059(3) -0.0775(2) 0.203(7) Uiso 1 1 d GU
C15_1 C -0.1970(3) 0.0159(3) -0.0769(3) 0.229(7) Uiso 1 1 d GU
H15_1 H -0.1995 0.0252 -0.0609 0.274 Uiso 1 1 calc R
C16_1 C -0.2103(2) 0.0237(2) -0.1002(4) 0.235(8) Uiso 1 1 d GU
C17_1 C -0.2253(4) 0.0500(4) -0.0986(4) 0.243(8) Uiso 1 1 d U
H17A_1 H -0.2372 0.0511 -0.114 0.292 Uiso 1 1 calc R
H17B_1 H -0.2361 0.0499 -0.0824 0.292 Uiso 1 1 calc R
C18_1 C -0.2447(5) 0.0036(4) -0.1481(5) 0.256(9) Uiso 1 1 d DU
H18A_1 H -0.2572 0.0116 -0.1356 0.307 Uiso 1 1 calc R
H18B_1 H -0.2418 -0.0147 -0.1425 0.307 Uiso 1 1 calc R
C19_1 C -0.2571(5) 0.0035(4) -0.1764(6) 0.327(12) Uiso 1 1 d DU
C21_1 C -0.2018(4) 0.0865(4) -0.1225(3) 0.251(9) Uiso 1 1 d GU
C22_1 C -0.2087(3) 0.0742(3) -0.0983(5) 0.263(9) Uiso 1 1 d GU
C23_1 C -0.1966(4) 0.0820(3) -0.0743(3) 0.263(9) Uiso 1 1 d GU
H23_1 H -0.2013 0.0738 -0.0581 0.315 Uiso 1 1 calc R
C24_1 C -0.1776(3) 0.1021(4) -0.0744(3) 0.239(8) Uiso 1 1 d GU
C25_1 C -0.1706(3) 0.1144(2) -0.0986(5) 0.254(8) Uiso 1 1 d GU
H25_1 H -0.1579 0.1279 -0.0987 0.305 Uiso 1 1 calc R
C26_1 C -0.1827(4) 0.1066(4) -0.1226(3) 0.272(9) Uiso 1 1 d GU
C27_1 C -0.1700(5) 0.1170(5) -0.1516(5) 0.284(10) Uiso 1 1 d U
H27A_1 H -0.1833 0.1145 -0.1657 0.341 Uiso 1 1 calc R
H27B_1 H -0.1664 0.1359 -0.1502 0.341 Uiso 1 1 calc R
C28_1 C -0.2371(5) 0.0973(6) -0.1469(6) 0.337(12) Uiso 1 1 d DU
H28A_1 H -0.2312 0.1148 -0.1528 0.404 Uiso 1 1 calc R
H28B_1 H -0.2453 0.0993 -0.1292 0.404 Uiso 1 1 calc R
C29_1 C -0.2571(6) 0.0865(6) -0.1665(5) 0.352(13) Uiso 1 1 d DU
C31_1 C -0.1475(3) 0.0831(4) -0.1791(4) 0.259(10) Uiso 1 1 d GU
C32_1 C -0.1451(3) 0.1032(3) -0.1599(4) 0.257(8) Uiso 1 1 d GU
C33_1 C -0.1209(5) 0.1075(3) -0.1471(3) 0.271(9) Uiso 1 1 d GU
H33_1 H -0.1193 0.121 -0.1343 0.325 Uiso 1 1 calc R
C34_1 C -0.0990(3) 0.0918(4) -0.1535(3) 0.249(8) Uiso 1 1 d GU
C35_1 C -0.1013(3) 0.0717(3) -0.1727(4) 0.274(9) Uiso 1 1 d GU
H35_1 H -0.0867 0.0611 -0.1769 0.329 Uiso 1 1 calc R
C36_1 C -0.1256(5) 0.0673(3) -0.1855(3) 0.234(8) Uiso 1 1 d GU
C37_1 C -0.1257(4) 0.0428(4) -0.2012(4) 0.233(7) Uiso 1 1 d U
H37A_1 H -0.1091 0.0421 -0.2113 0.279 Uiso 1 1 calc R
H37B_1 H -0.14 0.0441 -0.2143 0.279 Uiso 1 1 calc R
C38_1 C -0.1702(6) 0.0922(6) -0.2160(5) 0.344(12) Uiso 1 1 d DU
H38A_1 H -0.1618 0.0801 -0.2287 0.412 Uiso 1 1 calc R
H38B_1 H -0.1597 0.1084 -0.2153 0.412 Uiso 1 1 calc R
C39_1 C -0.1975(6) 0.0985(5) -0.2253(6) 0.393(14) Uiso 1 1 d DU
C41_1 C -0.1535(3) 0.0070(3) -0.1792(3) 0.208(7) Uiso 1 1 d GU
C42_1 C -0.1287(4) 0.0168(2) -0.1869(2) 0.213(7) Uiso 1 1 d GU
C43_1 C -0.1056(3) 0.0043(3) -0.1779(3) 0.244(8) Uiso 1 1 d GU
H43_1 H -0.089 0.0108 -0.1831 0.293 Uiso 1 1 calc R
C44_1 C -0.1074(3) -0.0180(3) -0.1612(3) 0.256(9) Uiso 1 1 d GU
C45_1 C -0.1322(4) -0.0277(2) -0.1535(2) 0.219(7) Uiso 1 1 d GU
H45_1 H -0.1333 -0.0426 -0.1423 0.263 Uiso 1 1 calc R
C46_1 C -0.1553(2) -0.0152(3) -0.1625(3) 0.207(7) Uiso 1 1 d GU
C47_1 C -0.1821(3) -0.0259(3) -0.1513(4) 0.210(7) Uiso 1 1 d U
H47A_1 H -0.1961 -0.0228 -0.1646 0.252 Uiso 1 1 calc R
H47B_1 H -0.1808 -0.0449 -0.1483 0.252 Uiso 1 1 calc R
C48_1 C -0.1816(5) 0.0002(5) -0.2160(5) 0.277(10) Uiso 1 1 d DU
H48A_1 H -0.1887 -0.0167 -0.21 0.333 Uiso 1 1 calc R
H48B_1 H -0.1646 -0.0032 -0.2247 0.333 Uiso 1 1 calc R
C49_1 C -0.2004(5) 0.0120(5) -0.2367(5) 0.301(12) Uiso 1 1 d DU
Na1_1 Na -0.21012(17) 0.04968(18) -0.18346(14) 0.246(4) Uani 1 1 d U
S1_2 S -0.3380(3) -0.0150(3) -0.43336(18) 0.247(4) Uani 1 1 d U
S2_2 S -0.4224(3) -0.0595(3) -0.3382(3) 0.307(5) Uani 1 1 d U
S3_2 S -0.4614(2) 0.0617(3) -0.3405(3) 0.341(5) Uani 1 1 d U
S4_2 S -0.3715(3) 0.1109(3) -0.4224(3) 0.316(5) Uani 1 1 d U
O11_2 O -0.3190(4) -0.0330(4) -0.4433(3) 0.258(7) Uani 1 1 d U
O12_2 O -0.3396(4) 0.0082(5) -0.4495(4) 0.282(8) Uani 1 1 d U
O13_2 O -0.3635(5) -0.0256(5) -0.4290(3) 0.292(9) Uani 1 1 d U
O14_2 O -0.2955(3) 0.0212(3) -0.3267(2) 0.214(5) Uani 1 1 d DU
O15_2 O -0.2715(3) 0.0116(3) -0.2793(3) 0.284(7) Uani 1 1 d DU
O16_2 O -0.2326(3) 0.0109(3) -0.2958(2) 0.279(7) Uani 1 1 d DU
O21_2 O -0.4112(4) -0.0742(5) -0.3591(4) 0.339(10) Uani 1 1 d U
O22_2 O -0.4411(5) -0.0414(5) -0.3521(5) 0.343(11) Uani 1 1 d U
O23_2 O -0.4361(5) -0.0711(6) -0.3168(5) 0.379(13) Uani 1 1 d U
O24_2 O -0.3374(3) 0.0027(3) -0.2845(3) 0.234(5) Uani 1 1 d DU
O25_2 O -0.3030(4) -0.0135(4) -0.2244(4) 0.305(7) Uani 1 1 d DU
O26_2 O -0.3164(3) 0.0255(5) -0.2413(3) 0.300(7) Uani 1 1 d DU
O31_2 O -0.4762(5) 0.0836(6) -0.3250(4) 0.373(12) Uani 1 1 d U
O32_2 O -0.4735(5) 0.0327(7) -0.3373(6) 0.428(15) Uani 1 1 d U
O33_2 O -0.4529(4) 0.0712(5) -0.3686(4) 0.342(9) Uani 1 1 d U
O34_2 O -0.3586(3) 0.0618(3) -0.2774(3) 0.294(7) Uani 1 1 d DU
O35_2 O -0.3384(5) 0.0877(4) -0.2146(5) 0.391(10) Uani 1 1 d DU
O36_2 O -0.3182(5) 0.0857(5) -0.2555(5) 0.419(11) Uani 1 1 d DU
O41_2 O -0.3795(5) 0.0847(6) -0.4370(4) 0.346(10) Uani 1 1 d U
O42_2 O -0.3510(5) 0.1248(5) -0.4381(4) 0.373(12) Uani 1 1 d U
O43_2 O -0.3934(7) 0.1223(6) -0.4137(5) 0.371(12) Uani 1 1 d U
O44_2 O -0.3175(3) 0.0783(3) -0.3199(3) 0.277(6) Uani 1 1 d DU
O45_2 O -0.2721(4) 0.0692(5) -0.2907(3) 0.340(8) Uani 1 1 d DU
O46_2 O -0.2626(4) 0.1117(4) -0.2893(4) 0.347(9) Uani 1 1 d DU
C11_2 C -0.3059(2) 0.0129(3) -0.3517(2) 0.191(6) Uiso 1 1 d GU
C12_2 C -0.3048(2) 0.0298(2) -0.3740(4) 0.213(7) Uiso 1 1 d GU
C13_2 C -0.3155(3) 0.0216(3) -0.3986(3) 0.217(7) Uiso 1 1 d GU
H13_2 H -0.3148 0.0329 -0.4135 0.261 Uiso 1 1 calc R
C14_2 C -0.3272(2) -0.0033(3) -0.4009(2) 0.207(7) Uiso 1 1 d GU
C15_2 C -0.3283(2) -0.02020(19) -0.3787(4) 0.218(7) Uiso 1 1 d GU
H15_2 H -0.3362 -0.0369 -0.3802 0.261 Uiso 1 1 calc R
C16_2 C -0.3176(3) -0.0121(3) -0.3541(3) 0.202(7) Uiso 1 1 d GU
C17_2 C -0.3210(3) -0.0298(3) -0.3298(3) 0.208(7) Uiso 1 1 d U
H17A_2 H -0.3086 -0.0245 -0.3158 0.25 Uiso 1 1 calc R
H17B_2 H -0.317 -0.0481 -0.3348 0.25 Uiso 1 1 calc R
C18_2 C -0.2683(4) 0.0140(5) -0.3289(5) 0.267(10) Uiso 1 1 d DU
H18A_2 H -0.2586 0.0274 -0.3391 0.321 Uiso 1 1 calc R
H18B_2 H -0.2665 -0.003 -0.3381 0.321 Uiso 1 1 calc R
C19_2 C -0.2573(5) 0.0121(4) -0.2999(5) 0.308(13) Uiso 1 1 d DU
C21_2 C -0.3567(3) -0.0093(3) -0.2994(3) 0.220(8) Uiso 1 1 d GU
C22_2 C -0.3498(2) -0.0282(4) -0.3187(3) 0.227(7) Uiso 1 1 d GU
C23_2 C -0.3694(4) -0.0439(2) -0.3305(2) 0.237(8) Uiso 1 1 d GU
H23_2 H -0.3648 -0.0566 -0.3434 0.284 Uiso 1 1 calc R
C24_2 C -0.3959(3) -0.0406(3) -0.3231(3) 0.232(8) Uiso 1 1 d GU
C25_2 C -0.4028(2) -0.0217(3) -0.3039(3) 0.227(7) Uiso 1 1 d GU
H25_2 H -0.4206 -0.0195 -0.2989 0.272 Uiso 1 1 calc R
C26_2 C -0.3832(4) -0.0060(2) -0.2920(2) 0.236(8) Uiso 1 1 d GU
C27_2 C -0.3917(4) 0.0165(3) -0.2712(4) 0.233(8) Uiso 1 1 d U
H27A_2 H -0.3769 0.0214 -0.2597 0.279 Uiso 1 1 calc R
H27B_2 H -0.4064 0.0105 -0.26 0.279 Uiso 1 1 calc R
C28_2 C -0.3270(5) -0.0144(5) -0.2639(5) 0.265(9) Uiso 1 1 d DU
H28A_2 H -0.3137 -0.0261 -0.2717 0.318 Uiso 1 1 calc R
H28B_2 H -0.3413 -0.0254 -0.2568 0.318 Uiso 1 1 calc R
C29_2 C -0.3147(4) 0.0013(6) -0.2410(5) 0.306(13) Uiso 1 1 d DU
C31_2 C -0.3833(3) 0.0627(5) -0.2918(3) 0.255(9) Uiso 1 1 d GU
C32_2 C -0.4006(4) 0.0412(3) -0.2893(3) 0.229(7) Uiso 1 1 d GU
C33_2 C -0.4240(4) 0.0406(3) -0.3044(4) 0.260(9) Uiso 1 1 d GU
H33_2 H -0.4357 0.0263 -0.3027 0.312 Uiso 1 1 calc R
C34_2 C -0.4301(3) 0.0615(4) -0.3218(3) 0.276(9) Uiso 1 1 d GU
C35_2 C -0.4127(4) 0.0829(3) -0.3243(3) 0.269(9) Uiso 1 1 d GU
H35_2 H -0.4168 0.0969 -0.3359 0.323 Uiso 1 1 calc R
C36_2 C -0.3893(4) 0.0835(3) -0.3092(4) 0.266(9) Uiso 1 1 d GU
C37_2 C -0.3685(5) 0.1024(5) -0.3167(5) 0.286(10) Uiso 1 1 d U
H37A_2 H -0.3559 0.1027 -0.3018 0.343 Uiso 1 1 calc R
H37B_2 H -0.3767 0.1199 -0.3171 0.343 Uiso 1 1 calc R
C38_2 C -0.3639(6) 0.0742(6) -0.2518(5) 0.346(12) Uiso 1 1 d DU
H38A_2 H -0.3725 0.0616 -0.2398 0.416 Uiso 1 1 calc R
H38B_2 H -0.3757 0.0893 -0.2542 0.416 Uiso 1 1 calc R
C39_2 C -0.3379(6) 0.0832(4) -0.2397(6) 0.405(14) Uiso 1 1 d DU
C41_2 C -0.3296(4) 0.0850(4) -0.3433(4) 0.276(10) Uiso 1 1 d GU
C42_2 C -0.3528(5) 0.1000(4) -0.3414(3) 0.293(10) Uiso 1 1 d GU
C43_2 C -0.3658(3) 0.1083(3) -0.3647(5) 0.287(10) Uiso 1 1 d GU
H43_2 H -0.3814 0.1183 -0.3634 0.344 Uiso 1 1 calc R
C44_2 C -0.3556(4) 0.1017(3) -0.3900(4) 0.256(9) Uiso 1 1 d GU
C45_2 C -0.3324(4) 0.0867(3) -0.3919(3) 0.265(9) Uiso 1 1 d GU
H45_2 H -0.3256 0.0822 -0.4088 0.317 Uiso 1 1 calc R
C46_2 C -0.3194(2) 0.0783(3) -0.3686(5) 0.243(8) Uiso 1 1 d GU
C47_2 C -0.2961(4) 0.0604(4) -0.3714(4) 0.245(8) Uiso 1 1 d U
H47A_2 H -0.2846 0.0625 -0.3558 0.294 Uiso 1 1 calc R
H47B_2 H -0.286 0.0655 -0.3873 0.294 Uiso 1 1 calc R
C48_2 C -0.3005(5) 0.1012(5) -0.3149(6) 0.332(12) Uiso 1 1 d DU
H48A_2 H -0.3106 0.1152 -0.3061 0.398 Uiso 1 1 calc R
H48B_2 H -0.2938 0.1081 -0.3319 0.398 Uiso 1 1 calc R
C49_2 C -0.2774(5) 0.0930(6) -0.2972(5) 0.334(13) Uiso 1 1 d DU
Na1_2 Na -0.31346(17) 0.04481(19) -0.28627(15) 0.256(4) Uani 1 1 d U
N5_3 N 0.0107(2) -0.1436(3) 0.1312(2) 0.242(6) Uiso 1 1 d GDU
C08_3 C 0.0019(2) -0.1175(3) 0.1276(3) 0.246(8) Uiso 1 1 d GU
H08_3 H -0.0042 -0.1078 0.1424 0.295 Uiso 1 1 calc R
C07_3 C 0.0022(2) -0.1061(2) 0.1021(4) 0.222(7) Uiso 1 1 d GU
H07_3 H -0.0037 -0.0886 0.0997 0.267 Uiso 1 1 calc R
C06_3 C 0.0113(3) -0.1206(3) 0.0800(2) 0.223(7) Uiso 1 1 d GU
C10_3 C 0.0201(2) -0.1467(3) 0.0836(3) 0.255(8) Uiso 1 1 d GU
H10_3 H 0.0262 -0.1564 0.0688 0.306 Uiso 1 1 calc R
C09_3 C 0.0198(2) -0.1581(2) 0.1092(4) 0.246(8) Uiso 1 1 d GU
H09_3 H 0.0257 -0.1756 0.1115 0.296 Uiso 1 1 calc R
N6_3 N 0.1558(2) -0.1094(4) -0.0327(3) 0.263(7) Uiso 1 1 d GDU
C28_3 C 0.1389(3) -0.1303(2) -0.0261(3) 0.244(8) Uiso 1 1 d GU
H28_3 H 0.1457 -0.1476 -0.0246 0.293 Uiso 1 1 calc R
C27_3 C 0.1120(3) -0.1256(3) -0.0215(3) 0.244(8) Uiso 1 1 d GU
H27_3 H 0.1007 -0.1396 -0.0171 0.293 Uiso 1 1 calc R
C26_3 C 0.10194(19) -0.0999(4) -0.0236(2) 0.205(7) Uiso 1 1 d GU
C30_3 C 0.1188(3) -0.0789(2) -0.0303(2) 0.236(8) Uiso 1 1 d GU
H30_3 H 0.1121 -0.0617 -0.0317 0.284 Uiso 1 1 calc R
C29_3 C 0.1457(3) -0.0836(3) -0.0348(2) 0.243(8) Uiso 1 1 d GU
H29_3 H 0.157 -0.0696 -0.0392 0.292 Uiso 1 1 calc R
N7_3 N -0.0017(2) -0.0347(4) -0.1583(2) 0.248(7) Uiso 1 1 d GDU
C48_3 C -0.0021(3) -0.0160(2) -0.1376(4) 0.281(10) Uiso 1 1 d GU
H48_3 H -0.0029 0.0021 -0.1417 0.337 Uiso 1 1 calc R
C47_3 C -0.0014(3) -0.0242(3) -0.1108(3) 0.265(9) Uiso 1 1 d GU
H47_3 H -0.0017 -0.0116 -0.0969 0.318 Uiso 1 1 calc R
C46_3 C -0.0002(2) -0.0512(4) -0.1046(2) 0.228(7) Uiso 1 1 d GU
C50_3 C 0.0002(3) -0.0700(2) -0.1253(4) 0.301(10) Uiso 1 1 d GU
H50_3 H 0.001 -0.088 -0.1212 0.361 Uiso 1 1 calc R
C49_3 C -0.0005(3) -0.0617(3) -0.1521(3) 0.299(10) Uiso 1 1 d GU
H49_3 H -0.0002 -0.0743 -0.166 0.359 Uiso 1 1 calc R
N8_3 N -0.1444(2) -0.0670(4) 0.0090(3) 0.268(7) Uiso 1 1 d GDU
C68_3 C -0.1281(4) -0.0446(3) 0.0094(3) 0.282(10) Uiso 1 1 d GU
H68_3 H -0.1353 -0.0279 0.013 0.338 Uiso 1 1 calc R
C67_3 C -0.1009(3) -0.0472(3) 0.0045(3) 0.233(8) Uiso 1 1 d GU
H67_3 H -0.09 -0.0322 0.0048 0.28 Uiso 1 1 calc R
C66_3 C -0.0901(2) -0.0721(4) -0.0008(3) 0.245(8) Uiso 1 1 d GU
C70_3 C -0.1064(4) -0.0945(3) -0.0013(3) 0.282(10) Uiso 1 1 d GU
H70_3 H -0.0992 -0.1112 -0.0048 0.339 Uiso 1 1 calc R
C69_3 C -0.1336(4) -0.0920(3) 0.0036(3) 0.311(11) Uiso 1 1 d GU
H69_3 H -0.1445 -0.1069 0.0034 0.373 Uiso 1 1 calc R
N1_3 N -0.0195(3) -0.0893(2) 0.0191(3) 0.200(5) Uiso 1 1 d GU
C01_3 C -0.0474(3) -0.0852(2) 0.0167(3) 0.204(7) Uiso 1 1 d GU
C02_3 C -0.0597(2) -0.0950(3) 0.0405(3) 0.239(8) Uiso 1 1 d GU
H02_3 H -0.0779 -0.0948 0.0442 0.287 Uiso 1 1 calc R
C03_3 C -0.0395(4) -0.1052(3) 0.0576(2) 0.254(8) Uiso 1 1 d GU
H03_3 H -0.042 -0.1129 0.0746 0.305 Uiso 1 1 calc R
C04_3 C -0.0146(3) -0.1017(3) 0.0444(3) 0.233(8) Uiso 1 1 d GU
C05_3 C 0.0091(4) -0.1083(3) 0.0526(4) 0.208(7) Uiso 1 1 d U
C11_3 C 0.0107(6) -0.1545(5) 0.1600(4) 0.342(13) Uiso 1 1 d DU
H11A_3 H 0.0255 -0.1665 0.1623 0.513 Uiso 1 1 calc R
H11B_3 H -0.0057 -0.1639 0.1633 0.513 Uiso 1 1 calc R
H11C_3 H 0.0123 -0.1401 0.1726 0.513 Uiso 1 1 calc R
N2_3 N 0.0346(3) -0.0975(2) 0.0122(3) 0.206(5) Uiso 1 1 d GU
C21_3 C 0.0325(3) -0.1076(3) 0.0389(3) 0.222(7) Uiso 1 1 d GU
C22_3 C 0.0584(3) -0.1150(2) 0.0476(2) 0.229(7) Uiso 1 1 d GU
H22_3 H 0.0628 -0.1223 0.0643 0.275 Uiso 1 1 calc R
C23_3 C 0.0765(2) -0.1095(3) 0.0262(3) 0.237(8) Uiso 1 1 d GU
H23_3 H 0.0948 -0.1125 0.0265 0.284 Uiso 1 1 calc R
C24_3 C 0.0618(3) -0.0986(3) 0.0044(2) 0.232(8) Uiso 1 1 d GU
C25_3 C 0.0752(4) -0.0927(4) -0.0207(4) 0.226(7) Uiso 1 1 d U
C31_3 C 0.1850(4) -0.1144(6) -0.0370(6) 0.349(13) Uiso 1 1 d DU
H31A_3 H 0.1937 -0.0979 -0.0412 0.524 Uiso 1 1 calc R
H31B_3 H 0.1873 -0.1267 -0.0516 0.524 Uiso 1 1 calc R
H31C_3 H 0.1925 -0.1218 -0.0208 0.524 Uiso 1 1 calc R
N3_3 N 0.0320(3) -0.0761(2) -0.0421(3) 0.208(5) Uiso 1 1 d GU
C41_3 C 0.0594(3) -0.0831(2) -0.0410(3) 0.226(7) Uiso 1 1 d GU
C42_3 C 0.0707(2) -0.0784(3) -0.0669(3) 0.240(8) Uiso 1 1 d GU
H42_3 H 0.0883 -0.0813 -0.0717 0.289 Uiso 1 1 calc R
C43_3 C 0.0502(3) -0.0686(3) -0.0840(2) 0.232(8) Uiso 1 1 d GU
H43_3 H 0.0521 -0.0639 -0.1021 0.279 Uiso 1 1 calc R
C44_3 C 0.0263(2) -0.0672(2) -0.0687(3) 0.216(7) Uiso 1 1 d GU
C45_3 C 0.0020(3) -0.0604(3) -0.0754(4) 0.191(6) Uiso 1 1 d U
C51_3 C 0.0000(5) -0.0251(6) -0.1882(4) 0.339(13) Uiso 1 1 d DU
H51A_3 H -0.0119 -0.0103 -0.1908 0.509 Uiso 1 1 calc R
H51B_3 H -0.005 -0.0394 -0.2001 0.509 Uiso 1 1 calc R
H51C_3 H 0.0179 -0.0196 -0.1922 0.509 Uiso 1 1 calc R
N4_3 N -0.0226(2) -0.0665(2) -0.0356(3) 0.209(5) Uiso 1 1 d GU
C61_3 C -0.0214(3) -0.0580(3) -0.0629(3) 0.212(7) Uiso 1 1 d GU
C62_3 C -0.0476(4) -0.0509(3) -0.0711(2) 0.251(8) Uiso 1 1 d GU
H62_3 H -0.0526 -0.0446 -0.088 0.301 Uiso 1 1 calc R
C63_3 C -0.0649(2) -0.0550(3) -0.0487(4) 0.235(8) Uiso 1 1 d GU
H63_3 H -0.0832 -0.0519 -0.0485 0.282 Uiso 1 1 calc R
C64_3 C -0.0495(3) -0.0646(2) -0.0268(2) 0.204(7) Uiso 1 1 d GU
C65_3 C -0.0620(4) -0.0736(4) -0.0051(4) 0.226(7) Uiso 1 1 d U
C71_3 C -0.1719(3) -0.0661(4) 0.0212(4) 0.260(9) Uiso 1 1 d DU
H71A_3 H -0.1755 -0.0485 0.0277 0.391 Uiso 1 1 calc R
H71B_3 H -0.1729 -0.0785 0.036 0.391 Uiso 1 1 calc R
H71C_3 H -0.1849 -0.0709 0.0078 0.391 Uiso 1 1 calc R
Cu_3 Cu 0.00620(5) -0.08220(5) -0.01131(4) 0.2063(14) Uani 1 1 d U
N1_4 N -0.03910(19) 0.0070(2) 0.0063(3) 0.191(5) Uiso 1 1 d GU
C01_4 C -0.0536(3) 0.0027(2) 0.0306(2) 0.199(6) Uiso 1 1 d GU
C02_4 C -0.0804(3) 0.0108(3) 0.0261(3) 0.236(8) Uiso 1 1 d GU
H02_4 H -0.0942 0.0102 0.0386 0.284 Uiso 1 1 calc R
C03_4 C -0.0824(2) 0.0202(3) -0.0010(3) 0.251(8) Uiso 1 1 d GU
H03_4 H -0.0977 0.0268 -0.0092 0.301 Uiso 1 1 calc R
C04_4 C -0.0568(3) 0.0178(2) -0.0132(2) 0.202(7) Uiso 1 1 d GU
N5_4 N -0.1152(2) 0.0402(3) -0.0935(3) 0.206(5) Uiso 1 1 d GDU
C07_4 C -0.1132(2) 0.0552(2) -0.0699(3) 0.249(8) Uiso 1 1 d GU
H07_4 H -0.1259 0.0681 -0.0661 0.299 Uiso 1 1 calc R
C06_4 C -0.0922(3) 0.0508(3) -0.0522(2) 0.255(9) Uiso 1 1 d GU
H06_4 H -0.0908 0.0608 -0.0364 0.307 Uiso 1 1 calc R
C10_4 C -0.0732(2) 0.0315(3) -0.0580(3) 0.188(6) Uiso 1 1 d GU
C08_4 C -0.0752(2) 0.0165(2) -0.0815(3) 0.261(9) Uiso 1 1 d GU
H08_4 H -0.0625 0.0036 -0.0854 0.314 Uiso 1 1 calc R
C09_4 C -0.0962(3) 0.0209(2) -0.0993(2) 0.238(8) Uiso 1 1 d GU
H09_4 H -0.0976 0.0109 -0.1151 0.286 Uiso 1 1 calc R
C05_4 C -0.0510(3) 0.0249(3) -0.0403(3) 0.185(6) Uiso 1 1 d U
C11_4 C -0.1383(3) 0.0447(4) -0.1124(3) 0.225(7) Uiso 1 1 d DU
H11A_4 H -0.1518 0.0315 -0.109 0.337 Uiso 1 1 calc R
H11B_4 H -0.1323 0.0432 -0.1307 0.337 Uiso 1 1 calc R
H11C_4 H -0.1455 0.0621 -0.1094 0.337 Uiso 1 1 calc R
N2_4 N -0.0026(3) 0.01544(19) -0.03677(18) 0.174(5) Uiso 1 1 d GU
C21_4 C -0.02581(19) 0.0264(2) -0.0488(3) 0.178(6) Uiso 1 1 d GU
C22_4 C -0.0185(3) 0.0373(2) -0.0742(2) 0.224(7) Uiso 1 1 d GU
H22_4 H -0.0299 0.0458 -0.0863 0.268 Uiso 1 1 calc R
C23_4 C 0.0093(3) 0.0332(2) -0.0779(2) 0.223(7) Uiso 1 1 d GU
H23_4 H 0.0192 0.0384 -0.0928 0.267 Uiso 1 1 calc R
C24_4 C 0.01912(19) 0.0197(2) -0.0547(3) 0.200(7) Uiso 1 1 d GU
N6_4 N 0.1001(2) 0.0239(3) -0.1154(2) 0.222(6) Uiso 1 1 d GDU
C28_4 C 0.0994(3) 0.0419(2) -0.0941(4) 0.295(10) Uiso 1 1 d GU
H28_4 H 0.1107 0.0566 -0.094 0.355 Uiso 1 1 calc R
C27_4 C 0.0817(3) 0.0380(3) -0.0728(3) 0.310(11) Uiso 1 1 d GU
H27_4 H 0.0812 0.0501 -0.0586 0.372 Uiso 1 1 calc R
C26_4 C 0.0647(3) 0.0162(4) -0.0729(3) 0.200(6) Uiso 1 1 d GU
C30_4 C 0.0654(3) -0.0019(3) -0.0942(4) 0.275(9) Uiso 1 1 d GU
H30_4 H 0.054 -0.0165 -0.0943 0.33 Uiso 1 1 calc R
C29_4 C 0.0831(3) 0.0020(3) -0.1155(3) 0.274(9) Uiso 1 1 d GU
H29_4 H 0.0836 -0.0101 -0.1297 0.329 Uiso 1 1 calc R
C25_4 C 0.0434(3) 0.0103(3) -0.0537(3) 0.185(6) Uiso 1 1 d U
C31_4 C 0.1195(3) 0.0297(4) -0.1376(3) 0.229(8) Uiso 1 1 d DU
H31A_4 H 0.1342 0.0175 -0.1366 0.343 Uiso 1 1 calc R
H31B_4 H 0.126 0.0477 -0.1358 0.343 Uiso 1 1 calc R
H31C_4 H 0.1108 0.0278 -0.1548 0.343 Uiso 1 1 calc R
Cu_4 Cu 0 0 0 0.1787(15) Uani 1 2 d SU
Ni1_5 Ni -0.23053(15) 0.11178(13) -0.26966(12) 0.328(3) Uani 0.7 1 d PU
Ni2_5 Ni -0.30755(15) 0.09658(16) -0.19325(13) 0.360(4) Uani 0.7 1 d PU
Ni3_5 Ni -0.3062(5) 0.0181(5) -0.2002(6) 0.552(14) Uani 0.4 1 d PU
Na2_5 Na -0.2612(3) 0.0427(3) -0.2365(3) 0.254(6) Uiso 0.6 1 d P
Na3_5 Na -0.0409(5) 0.0351(6) -0.1488(6) 0.415(12) Uiso 0.6 1 d P
Na4_5 Na -0.2464(4) -0.0438(4) -0.2375(3) 0.495(11) Uani 1 1 d U
Na5_5 Na -0.3713(3) -0.0741(3) -0.3992(3) 0.416(7) Uani 1 1 d U
Na6_5 Na -0.4368(4) 0.1198(4) -0.3808(4) 0.370(8) Uiso 0.7 1 d P
Na7_5 Na -0.1032(9) 0.1585(9) -0.0916(9) 0.51(2) Uiso 0.5 1 d P
O1_6 O -0.3335(10) 0.0871(10) -0.1547(10) 0.41(2) Uiso 0.5 1 d P
O2_6 O -0.2389(8) 0.0713(8) -0.2581(8) 0.353(17) Uiso 0.5 1 d P
O3_6 O -0.2141(6) 0.1465(7) -0.2859(7) 0.304(13) Uiso 0.5 1 d P
O4_6 O -0.3037(6) 0.0559(8) -0.1946(6) 0.274(12) Uiso 0.5 1 d P
O5_6 O -0.3378(10) 0.0139(9) -0.1813(9) 0.357(19) Uiso 0.5 1 d P
O6_6 O -0.3212(8) 0.1372(9) -0.1843(8) 0.366(18) Uiso 0.5 1 d P
O9_6 O -0.2446(17) 0.1328(17) -0.2402(18) 0.58(4) Uiso 0.5 1 d P
O10_6 O -0.1375(12) 0.0139(12) -0.2978(12) 0.47(3) Uiso 0.5 1 d P
O11_6 O -0.3136(10) 0.0543(10) -0.0886(11) 0.43(2) Uiso 0.5 1 d P
O12_6 O -0.0213(8) 0.0576(8) -0.1849(8) 0.355(17) Uiso 0.5 1 d P
O13_6 O -0.1504(8) 0.0423(8) -0.0099(9) 0.366(18) Uiso 0.5 1 d P
O5_7 O -0.3986(10) -0.0513(12) -0.2291(12) 0.48(3) Uiso 0.5 1 d PDU
C4_7 C -0.4230(11) -0.0370(12) -0.2280(14) 0.41(3) Uiso 0.5 1 d PDU
C3_7 C -0.4452(11) -0.0496(10) -0.2438(15) 0.40(3) Uiso 0.5 1 d PDU
O3_7 O -0.4662(9) -0.0302(10) -0.2458(9) 0.388(18) Uiso 0.5 1 d PDU
C2_7 C -0.4628(12) -0.0035(10) -0.2546(9) 0.34(2) Uiso 0.5 1 d PDU
C1_7 C -0.4558(15) 0.0166(11) -0.2334(12) 0.43(3) Uiso 0.5 1 d PDU
O1_7 O -0.4650(13) 0.0426(11) -0.2415(13) 0.52(3) Uiso 0.5 1 d PDU

loop_
_atom_site_aniso_label
_atom_site_aniso_U_11
_atom_site_aniso_U_22
_atom_site_aniso_U_33
_atom_site_aniso_U_23
_atom_site_aniso_U_13
_atom_site_aniso_U_12
S1_1 0.395(16) 0.283(12) 0.131(8) 0.048(8) -0.070(8) -0.016(10)
S2_1 0.441(17) 0.383(16) 0.233(11) -0.112(10) -0.063(10) -0.049(13)
S3_1 0.352(12) 0.390(16) 0.268(15) 0.009(12) -0.033(11) -0.114(12)
S4_1 0.304(12) 0.60(2) 0.197(13) -0.054(14) -0.072(10) 0.183(13)
O11_1 0.52(3) 0.43(3) 0.23(2) 0.07(2) -0.13(2) 0.19(3)
O12_1 0.50(3) 0.40(3) 0.22(2) 0.11(2) -0.11(2) -0.05(3)
O13_1 0.39(3) 0.68(5) 0.44(4) 0.09(3) -0.10(3) 0.03(3)
O14_1 0.194(10) 0.288(12) 0.173(10) 0.039(9) -0.028(8) 0.039(10)
O15_1 0.324(17) 0.42(2) 0.206(14) 0.015(13) -0.060(12) -0.025(15)
O16_1 0.230(13) 0.433(19) 0.222(13) 0.089(13) -0.022(11) -0.010(14)
O21_1 0.42(3) 0.71(4) 0.30(3) -0.23(3) -0.06(2) 0.05(3)
O22_1 0.57(4) 0.54(4) 0.36(3) -0.13(3) -0.23(3) -0.13(3)
O23_1 0.71(5) 0.46(4) 0.28(2) -0.01(2) -0.18(3) -0.11(3)
O24_1 0.295(14) 0.259(12) 0.211(12) 0.014(10) -0.032(10) 0.018(11)
O25_1 0.350(19) 0.44(2) 0.279(17) 0.062(16) -0.086(14) 0.071(18)
O26_1 0.364(19) 0.43(2) 0.311(18) -0.047(15) -0.136(16) 0.102(18)
O31_1 0.37(2) 0.54(3) 0.26(2) 0.07(2) 0.028(17) -0.17(2)
O32_1 0.336(17) 0.37(2) 0.226(18) -0.003(15) -0.083(14) -0.066(17)
O33_1 0.36(2) 0.59(4) 0.140(17) -0.035(19) -0.032(15) 0.10(2)
O34_1 0.303(15) 0.321(14) 0.219(12) 0.092(11) -0.013(11) -0.034(12)
O35_1 0.43(2) 0.47(2) 0.310(19) 0.078(18) -0.069(18) 0.13(2)
O36_1 0.341(19) 0.53(2) 0.264(17) 0.076(17) -0.068(16) -0.019(18)
O41_1 0.37(2) 0.41(2) 0.108(13) 0.107(13) -0.043(12) 0.016(17)
O42_1 0.37(3) 0.69(4) 0.21(2) -0.07(2) -0.019(18) 0.24(2)
O43_1 0.35(2) 0.46(3) 0.27(2) 0.006(19) -0.052(15) -0.10(2)
O44_1 0.236(11) 0.238(11) 0.189(11) 0.023(9) 0.007(9) 0.028(9)
O45_1 0.295(14) 0.371(19) 0.204(12) 0.005(12) -0.037(10) 0.043(14)
O46_1 0.331(16) 0.41(2) 0.215(14) -0.036(14) -0.014(12) -0.001(15)
Na1_1 0.266(8) 0.321(10) 0.151(6) 0.029(6) -0.037(5) 0.012(7)
S1_2 0.288(12) 0.330(12) 0.122(7) -0.045(7) -0.054(8) 0.022(10)
S2_2 0.299(12) 0.432(15) 0.189(11) -0.051(9) 0.001(9) -0.095(10)
S3_2 0.283(11) 0.454(17) 0.286(13) -0.022(14) -0.051(10) 0.038(11)
S4_2 0.345(16) 0.363(15) 0.241(13) 0.052(11) -0.031(11) 0.052(12)
O11_2 0.311(18) 0.337(18) 0.128(12) -0.030(11) -0.030(11) 0.055(14)
O12_2 0.320(18) 0.36(2) 0.162(15) -0.009(14) -0.053(12) 0.047(16)
O13_2 0.31(2) 0.42(2) 0.140(12) -0.063(12) -0.074(14) 0.006(19)
O14_2 0.230(11) 0.290(12) 0.123(9) -0.054(8) -0.036(7) -0.004(9)
O15_2 0.253(14) 0.417(18) 0.181(13) 0.012(11) -0.064(11) -0.001(12)
O16_2 0.271(15) 0.44(2) 0.131(10) -0.071(10) -0.035(9) -0.040(13)
O21_2 0.33(2) 0.49(3) 0.194(17) -0.065(17) 0.019(14) -0.098(18)
O22_2 0.31(2) 0.43(3) 0.29(2) 0.003(19) -0.057(17) -0.011(19)
O23_2 0.35(2) 0.55(3) 0.23(2) -0.01(2) -0.009(17) -0.18(2)
O24_2 0.275(13) 0.228(11) 0.199(11) 0.000(10) 0.009(10) 0.010(10)
O25_2 0.323(16) 0.362(19) 0.231(14) -0.034(15) 0.002(13) -0.029(15)
O26_2 0.324(16) 0.39(2) 0.185(13) -0.033(12) -0.050(11) -0.026(15)
O31_2 0.40(3) 0.47(3) 0.244(19) -0.033(17) 0.083(17) 0.11(2)
O32_2 0.35(2) 0.43(3) 0.51(3) 0.04(3) -0.15(2) -0.03(2)
O33_2 0.305(17) 0.52(3) 0.205(16) -0.047(18) -0.018(14) 0.043(17)
O34_2 0.344(16) 0.318(14) 0.219(12) -0.100(11) 0.026(12) -0.007(13)
O35_2 0.42(2) 0.46(2) 0.295(19) -0.105(17) -0.025(18) -0.080(19)
O36_2 0.44(2) 0.46(2) 0.36(2) -0.108(19) -0.04(2) -0.06(2)
O41_2 0.40(2) 0.41(3) 0.225(18) -0.024(17) -0.042(15) 0.04(2)
O42_2 0.41(3) 0.48(3) 0.230(19) 0.128(18) -0.058(17) -0.07(2)
O43_2 0.45(3) 0.40(2) 0.26(2) 0.008(17) -0.05(2) 0.09(2)
O44_2 0.321(14) 0.296(14) 0.216(13) -0.039(11) -0.015(11) -0.030(13)
O45_2 0.38(2) 0.37(2) 0.265(16) -0.001(14) -0.044(14) -0.057(17)
O46_2 0.351(18) 0.41(2) 0.276(15) -0.021(14) -0.139(15) -0.050(17)
Na1_2 0.270(9) 0.324(10) 0.173(7) -0.016(6) -0.036(6) -0.030(8)
Cu_3 0.253(3) 0.216(2) 0.150(2) 0.0069(16) 0.0038(17) -0.0048(19)
Cu_4 0.212(3) 0.209(3) 0.115(2) 0.0193(19) -0.0072(19) 0.006(2)
Ni1_5 0.401(8) 0.351(7) 0.231(5) 0.025(5) -0.077(6) -0.032(6)
Ni2_5 0.382(8) 0.439(10) 0.258(6) -0.068(6) -0.082(6) 0.091(7)
Ni3_5 0.53(3) 0.54(3) 0.59(3) -0.12(3) -0.14(3) 0.11(2)
Na4_5 0.58(3) 0.55(3) 0.352(18) 0.061(16) -0.031(17) -0.16(2)
Na5_5 0.422(17) 0.439(18) 0.386(16) -0.057(14) -0.006(13) -0.040(14)

loop_
_atom_type_symbol
_atom_type_description
_atom_type_scat_dispersion_real
_atom_type_scat_dispersion_imag
_atom_type_scat_source
C C 0.0074 0.0035 'International Tables Vol C Tables 4.2.6.8 and 6.1.1.4'
H H 0 0 'International Tables Vol C Tables 4.2.6.8 and 6.1.1.4'
N N 0.0136 0.007 'International Tables Vol C Tables 4.2.6.8 and 6.1.1.4'
O O 0.0227 0.0128 'International Tables Vol C Tables 4.2.6.8 and 6.1.1.4'
S S 0.2073 0.2439 'International Tables Vol C Tables 4.2.6.8 and 6.1.1.4'
Na Na 0.0686 0.0512 'International Tables Vol C Tables 4.2.6.8 and 6.1.1.4'
Cu Cu -0.0724 2.282 'International Tables Vol C Tables 4.2.6.8 and 6.1.1.4'
Ni Ni 0.0895 2.0196 'International Tables Vol C Tables 4.2.6.8 and 6.1.1.4'

loop_
_geom_angle_atom_site_label_1
_geom_angle_atom_site_label_2
_geom_angle_atom_site_label_3
_geom_angle
_geom_angle_site_symmetry_1
_geom_angle_site_symmetry_3
O12_1 S1_1 O41_1 113(2) . .
O12_1 S1_1 O11_1 109(3) . .
O41_1 S1_1 O11_1 106.7(19) . .
O12_1 S1_1 C14_1 106.9(16) . .
O41_1 S1_1 C14_1 108.1(14) . .
O11_1 S1_1 C14_1 113.5(13) . .
O21_1 S2_1 O22_1 107.0(17) . .
O21_1 S2_1 O23_1 111.3(19) . .
O22_1 S2_1 O23_1 113(2) . .
O21_1 S2_1 C24_1 108.9(16) . .
O22_1 S2_1 C24_1 112.5(16) . .
O23_1 S2_1 C24_1 104.1(15) . .
O31_1 S3_1 O32_1 117.5(19) . .
O31_1 S3_1 O43_1 114(2) . .
O32_1 S3_1 O43_1 108(2) . .
O31_1 S3_1 C34_1 101.5(14) . .
O32_1 S3_1 C34_1 109.8(15) . .
O43_1 S3_1 C34_1 105.4(13) . .
O42_1 S4_1 O33_1 121(3) . .
O42_1 S4_1 O13_1 135(3) . .
O33_1 S4_1 O13_1 90(2) . .
O42_1 S4_1 C44_1 105.2(13) . .
O33_1 S4_1 C44_1 97.9(14) . .
O13_1 S4_1 C44_1 99.8(15) . .
C11_1 O14_1 C18_1 109.6(15) . .
C11_1 O14_1 Na1_1 132.7(10) . .
C18_1 O14_1 Na1_1 117.7(12) . .
C19_1 O15_1 Na1_1 114.4(16) . .
C19_1 O15_1 Na2_5 116.6(17) . .
Na1_1 O15_1 Na2_5 85.1(6) . .
C19_1 O16_1 Ni3_5 120.6(18) . .
C21_1 O24_1 C28_1 105.9(18) . .
C21_1 O24_1 Na1_1 139.6(13) . .
C28_1 O24_1 Na1_1 114.3(15) . .
C29_1 O25_1 Na1_1 115(2) . .
C29_1 O26_1 Ni2_5 128(2) . .
S3_1 O32_1 Na7_5 150.2(16) . .
C31_1 O34_1 C38_1 105.6(18) . .
C31_1 O34_1 Na1_1 138.4(12) . .
C38_1 O34_1 Na1_1 112.6(15) . .
C39_1 O35_1 Na1_1 112.1(19) . .
C39_1 O36_1 Ni1_5 121(2) . .
S1_1 O41_1 Na4_5 135.5(16) . 3_455
S3_1 O43_1 Na3_5 120.1(18) . .
C41_1 O44_1 C48_1 107.2(15) . .
C41_1 O44_1 Na1_1 136.8(10) . .
C48_1 O44_1 Na1_1 115.7(13) . .
C49_1 O45_1 Na1_1 116.6(16) . .
C49_1 O45_1 Na2_5 106.3(15) . .
Na1_1 O45_1 Na2_5 86.0(6) . .
C49_1 O46_1 Na4_5 112.1(14) . .
O14_1 C11_1 C12_1 121.3(17) . .
O14_1 C11_1 C16_1 118.7(17) . .
C12_1 C11_1 C16_1 120 . .
C11_1 C12_1 C13_1 120 . .
C11_1 C12_1 C47_1 121.6(16) . .
C13_1 C12_1 C47_1 118.0(16) . .
C14_1 C13_1 C12_1 120 . .
C15_1 C14_1 C13_1 120 . .
C15_1 C14_1 S1_1 123.4(14) . .
C13_1 C14_1 S1_1 116.6(13) . .
C14_1 C15_1 C16_1 120 . .
C15_1 C16_1 C11_1 120 . .
C15_1 C16_1 C17_1 116.1(17) . .
C11_1 C16_1 C17_1 123.3(17) . .
C22_1 C17_1 C16_1 116.0(15) . .
O14_1 C18_1 C19_1 113.5(19) . .
O16_1 C19_1 O15_1 132(3) . .
O16_1 C19_1 C18_1 115(2) . .
O15_1 C19_1 C18_1 114(2) . .
O24_1 C21_1 C22_1 119(2) . .
O24_1 C21_1 C26_1 121(2) . .
C22_1 C21_1 C26_1 120 . .
C21_1 C22_1 C23_1 120 . .
C21_1 C22_1 C17_1 120(2) . .
C23_1 C22_1 C17_1 119(2) . .
C22_1 C23_1 C24_1 120 . .
C25_1 C24_1 C23_1 120 . .
C25_1 C24_1 S2_1 117.0(17) . .
C23_1 C24_1 S2_1 122.9(17) . .
C24_1 C25_1 C26_1 120 . .
C25_1 C26_1 C21_1 120 . .
C25_1 C26_1 C27_1 119(2) . .
C21_1 C26_1 C27_1 120(2) . .
C32_1 C27_1 C26_1 114.8(16) . .
O24_1 C28_1 C29_1 110(2) . .
O26_1 C29_1 O25_1 125(3) . .
O26_1 C29_1 C28_1 112(3) . .
O25_1 C29_1 C28_1 123(3) . .
O26_1 C29_1 Na1_1 157.7(19) . .
O25_1 C29_1 Na1_1 43.6(14) . .
C28_1 C29_1 Na1_1 83.4(17) . .
O34_1 C31_1 C32_1 115(2) . .
O34_1 C31_1 C36_1 124(2) . .
C32_1 C31_1 C36_1 120 . .
C33_1 C32_1 C31_1 120 . .
C33_1 C32_1 C27_1 122(2) . .
C31_1 C32_1 C27_1 117(2) . .
C34_1 C33_1 C32_1 120 . .
C33_1 C34_1 C35_1 120 . .
C33_1 C34_1 S3_1 119.0(17) . .
C35_1 C34_1 S3_1 121.0(17) . .
C34_1 C35_1 C36_1 120 . .
C35_1 C36_1 C31_1 120 . .
C35_1 C36_1 C37_1 112(2) . .
C31_1 C36_1 C37_1 127(2) . .
C36_1 C37_1 C42_1 119.2(15) . .
O34_1 C38_1 C39_1 110(2) . .
O35_1 C39_1 O36_1 130(3) . .
O35_1 C39_1 C38_1 119(3) . .
O36_1 C39_1 C38_1 111(3) . .
C42_1 C41_1 C46_1 120 . .
C42_1 C41_1 O44_1 119.1(16) . .
C46_1 C41_1 O44_1 119.9(16) . .
C43_1 C42_1 C41_1 120 . .
C43_1 C42_1 C37_1 117.5(18) . .
C41_1 C42_1 C37_1 121.8(17) . .
C44_1 C43_1 C42_1 120 . .
C45_1 C44_1 C43_1 120 . .
C45_1 C44_1 S4_1 121.0(14) . .
C43_1 C44_1 S4_1 118.9(14) . .
C44_1 C45_1 C46_1 120 . .
C45_1 C46_1 C41_1 120 . .
C45_1 C46_1 C47_1 117.0(16) . .
C41_1 C46_1 C47_1 122.8(16) . .
C12_1 C47_1 C46_1 110.8(12) . .
O44_1 C48_1 C49_1 115(2) . .
O45_1 C49_1 O46_1 127(3) . .
O45_1 C49_1 C48_1 112(2) . .
O46_1 C49_1 C48_1 121(2) . .
O25_1 Na1_1 O44_1 153.8(8) . .
O25_1 Na1_1 O24_1 67.4(7) . .
O44_1 Na1_1 O24_1 129.7(6) . .
O25_1 Na1_1 O14_1 85.0(6) . .
O44_1 Na1_1 O14_1 80.3(5) . .
O24_1 Na1_1 O14_1 79.0(5) . .
O25_1 Na1_1 O34_1 124.4(8) . .
O44_1 Na1_1 O34_1 81.3(6) . .
O24_1 Na1_1 O34_1 77.9(6) . .
O14_1 Na1_1 O34_1 129.9(5) . .
O25_1 Na1_1 O45_1 107.9(6) . .
O44_1 Na1_1 O45_1 63.9(5) . .
O24_1 Na1_1 O45_1 157.7(7) . .
O14_1 Na1_1 O45_1 122.9(7) . .
O34_1 Na1_1 O45_1 88.5(6) . .
O25_1 Na1_1 O35_1 71.7(8) . .
O44_1 Na1_1 O35_1 125.3(7) . .
O24_1 Na1_1 O35_1 82.0(7) . .
O14_1 Na1_1 O35_1 154.3(7) . .
O34_1 Na1_1 O35_1 61.2(7) . .
O45_1 Na1_1 O35_1 76.0(7) . .
O25_1 Na1_1 O15_1 72.7(8) . .
O44_1 Na1_1 O15_1 81.2(6) . .
O24_1 Na1_1 O15_1 125.8(7) . .
O14_1 Na1_1 O15_1 62.1(5) . .
O34_1 Na1_1 O15_1 156.3(7) . .
O45_1 Na1_1 O15_1 69.4(6) . .
O35_1 Na1_1 O15_1 118.4(7) . .
O25_1 Na1_1 C29_1 21.1(6) . .
O44_1 Na1_1 C29_1 172.0(6) . .
O24_1 Na1_1 C29_1 49.3(7) . .
O14_1 Na1_1 C29_1 91.8(5) . .
O34_1 Na1_1 C29_1 105.3(7) . .
O45_1 Na1_1 C29_1 120.1(7) . .
O35_1 Na1_1 C29_1 62.6(7) . .
O15_1 Na1_1 C29_1 93.6(7) . .
O25_1 Na1_1 Na2_5 57.7(6) . .
O44_1 Na1_1 Na2_5 106.9(5) . .
O24_1 Na1_1 Na2_5 123.1(5) . .
O14_1 Na1_1 Na2_5 108.4(5) . .
O34_1 Na1_1 Na2_5 121.5(5) . .
O45_1 Na1_1 Na2_5 50.7(4) . .
O35_1 Na1_1 Na2_5 68.5(6) . .
O15_1 Na1_1 Na2_5 50.0(4) . .
C29_1 Na1_1 Na2_5 73.8(6) . .
O11_2 S1_2 O13_2 115.4(18) . .
O11_2 S1_2 O12_2 111.8(16) . .
O13_2 S1_2 O12_2 110.3(17) . .
O11_2 S1_2 C14_2 108.7(10) . .
O13_2 S1_2 C14_2 105.1(11) . .
O12_2 S1_2 C14_2 104.7(12) . .
O21_2 S2_2 O23_2 123(2) . .
O21_2 S2_2 O22_2 103.7(18) . .
O23_2 S2_2 O22_2 107.4(19) . .
O21_2 S2_2 C24_2 106.9(14) . .
O23_2 S2_2 C24_2 105.6(12) . .
O22_2 S2_2 C24_2 109.8(14) . .
O33_2 S3_2 O31_2 111.4(17) . .
O33_2 S3_2 O32_2 119.1(19) . .
O31_2 S3_2 O32_2 115(2) . .
O33_2 S3_2 C34_2 102.9(13) . .
O31_2 S3_2 C34_2 99.7(13) . .
O32_2 S3_2 C34_2 105.9(15) . .
O43_2 S4_2 O42_2 124(2) . .
O43_2 S4_2 O41_2 108(2) . .
O42_2 S4_2 O41_2 110.0(19) . .
O43_2 S4_2 C44_2 100.5(18) . .
O42_2 S4_2 C44_2 106.1(13) . .
O41_2 S4_2 C44_2 107.5(12) . .
S1_2 O11_2 Na4_5 103.3(12) . 4_444
S1_2 O13_2 Na5_5 121.6(14) . .
C11_2 O14_2 C18_2 102.3(14) . .
C11_2 O14_2 Na1_2 135.5(10) . .
C18_2 O14_2 Na1_2 122.1(12) . .
C19_2 O15_2 Na2_5 121.6(14) . .
C19_2 O15_2 Na1_2 109.1(14) . .
Na2_5 O15_2 Na1_2 83.8(6) . .
S2_2 O21_2 Na5_5 144.1(15) . .
C21_2 O24_2 C28_2 112.3(15) . .
C21_2 O24_2 Na1_2 135.9(11) . .
C28_2 O24_2 Na1_2 111.5(13) . .
C29_2 O25_2 Ni3_5 83.5(18) . .
C29_2 O26_2 Ni3_5 78.5(18) . .
C29_2 O26_2 Na1_2 113.7(17) . .
Ni3_5 O26_2 Na1_2 158.3(12) . .
C29_2 O26_2 Na2_5 103.4(15) . .
Ni3_5 O26_2 Na2_5 75.3(10) . .
Na1_2 O26_2 Na2_5 84.2(6) . .
S3_2 O33_2 Na6_5 125.7(14) . .
C31_2 O34_2 C38_2 105.4(18) . .
C31_2 O34_2 Na1_2 136.2(11) . .
C38_2 O34_2 Na1_2 118.5(16) . .
C39_2 O35_2 Ni2_5 125(2) . .
C39_2 O36_2 Na1_2 111.1(18) . .
S4_2 O43_2 Na6_5 148(2) . .
C41_2 O44_2 C48_2 102.3(18) . .
C41_2 O44_2 Na1_2 144.6(13) . .
C48_2 O44_2 Na1_2 113.1(15) . .
C49_2 O45_2 Na1_2 108.7(18) . .
C49_2 O46_2 Ni1_5 132(2) . .
C12_2 C11_2 C16_2 120 . .
C12_2 C11_2 O14_2 120.1(15) . .
C16_2 C11_2 O14_2 119.9(15) . .
C13_2 C12_2 C11_2 120 . .
C13_2 C12_2 C47_2 117.1(15) . .
C11_2 C12_2 C47_2 122.1(15) . .
C14_2 C13_2 C12_2 120 . .
C13_2 C14_2 C15_2 120 . .
C13_2 C14_2 S1_2 119.8(13) . .
C15_2 C14_2 S1_2 120.0(13) . .
C16_2 C15_2 C14_2 120 . .
C15_2 C16_2 C11_2 120 . .
C15_2 C16_2 C17_2 118.8(16) . .
C11_2 C16_2 C17_2 121.0(16) . .
C16_2 C17_2 C22_2 111.0(13) . .
O14_2 C18_2 C19_2 106.8(18) . .
O15_2 C19_2 O16_2 115(2) . .
O15_2 C19_2 C18_2 124(2) . .
O16_2 C19_2 C18_2 120(2) . .
O24_2 C21_2 C22_2 119.9(18) . .
O24_2 C21_2 C26_2 119.1(18) . .
C22_2 C21_2 C26_2 120 . .
C21_2 C22_2 C23_2 120 . .
C21_2 C22_2 C17_2 120.8(17) . .
C23_2 C22_2 C17_2 118.8(17) . .
C24_2 C23_2 C22_2 120 . .
C25_2 C24_2 C23_2 120 . .
C25_2 C24_2 S2_2 117.6(14) . .
C23_2 C24_2 S2_2 122.4(14) . .
C24_2 C25_2 C26_2 120 . .
C25_2 C26_2 C21_2 120 . .
C25_2 C26_2 C27_2 119.0(17) . .
C21_2 C26_2 C27_2 120.9(17) . .
C26_2 C27_2 C32_2 105.3(13) . .
O24_2 C28_2 C29_2 112(2) . .
O26_2 C29_2 O25_2 129(3) . .
O26_2 C29_2 C28_2 119(3) . .
O25_2 C29_2 C28_2 112(2) . .
O26_2 C29_2 Ni3_5 69.1(17) . .
O25_2 C29_2 Ni3_5 62.5(16) . .
C28_2 C29_2 Ni3_5 162.6(18) . .
O26_2 C29_2 Na1_2 45.4(13) . .
O25_2 C29_2 Na1_2 150.8(15) . .
C28_2 C29_2 Na1_2 80.6(15) . .
Ni3_5 C29_2 Na1_2 112.3(13) . .
C32_2 C31_2 C36_2 120 . .
C32_2 C31_2 O34_2 118(2) . .
C36_2 C31_2 O34_2 121(2) . .
C31_2 C32_2 C33_2 120 . .
C31_2 C32_2 C27_2 118.4(19) . .
C33_2 C32_2 C27_2 121.4(19) . .
C34_2 C33_2 C32_2 120 . .
C33_2 C34_2 C35_2 120 . .
C33_2 C34_2 S3_2 120.5(17) . .
C35_2 C34_2 S3_2 119.4(17) . .
C36_2 C35_2 C34_2 120 . .
C35_2 C36_2 C31_2 120 . .
C35_2 C36_2 C37_2 119(2) . .
C31_2 C36_2 C37_2 119(2) . .
C36_2 C37_2 C42_2 122.9(19) . .
O34_2 C38_2 C39_2 109(2) . .
O35_2 C39_2 O36_2 127(3) . .
O35_2 C39_2 C38_2 115(3) . .
O36_2 C39_2 C38_2 117(3) . .
O44_2 C41_2 C42_2 117(2) . .
O44_2 C41_2 C46_2 123(2) . .
C42_2 C41_2 C46_2 120 . .
C43_2 C42_2 C41_2 120 . .
C43_2 C42_2 C37_2 115(2) . .
C41_2 C42_2 C37_2 124(2) . .
C42_2 C43_2 C44_2 120 . .
C45_2 C44_2 C43_2 120 . .
C45_2 C44_2 S4_2 115.8(18) . .
C43_2 C44_2 S4_2 124.2(18) . .
C44_2 C45_2 C46_2 120 . .
C45_2 C46_2 C41_2 120 . .
C45_2 C46_2 C47_2 118(2) . .
C41_2 C46_2 C47_2 121(2) . .
C46_2 C47_2 C12_2 112.1(14) . .
O44_2 C48_2 C49_2 109(2) . .
O46_2 C49_2 O45_2 120(3) . .
O46_2 C49_2 C48_2 115(2) . .
O45_2 C49_2 C48_2 125(3) . .
O46_2 C49_2 Na1_2 151.7(17) . .
O45_2 C49_2 Na1_2 48.3(14) . .
C48_2 C49_2 Na1_2 82.3(16) . .
O44_2 Na1_2 O45_2 69.6(7) . .
O44_2 Na1_2 O24_2 126.7(6) . .
O45_2 Na1_2 O24_2 150.1(8) . .
O44_2 Na1_2 O26_2 156.7(7) . .
O45_2 Na1_2 O26_2 109.6(6) . .
O24_2 Na1_2 O26_2 65.9(6) . .
O44_2 Na1_2 O34_2 78.5(6) . .
O45_2 Na1_2 O34_2 129.1(8) . .
O24_2 Na1_2 O34_2 80.7(6) . .
O26_2 Na1_2 O34_2 85.4(6) . .
O44_2 Na1_2 O14_2 78.7(5) . .
O45_2 Na1_2 O14_2 81.8(6) . .
O24_2 Na1_2 O14_2 78.2(5) . .
O26_2 Na1_2 O14_2 124.5(7) . .
O34_2 Na1_2 O14_2 129.8(6) . .
O44_2 Na1_2 O36_2 80.9(7) . .
O45_2 Na1_2 O36_2 74.2(8) . .
O24_2 Na1_2 O36_2 128.8(7) . .
O26_2 Na1_2 O36_2 76.7(8) . .
O34_2 Na1_2 O36_2 62.1(7) . .
O14_2 Na1_2 O36_2 152.8(8) . .
O44_2 Na1_2 O15_2 126.3(6) . .
O45_2 Na1_2 O15_2 69.9(7) . .
O24_2 Na1_2 O15_2 81.1(6) . .
O26_2 Na1_2 O15_2 71.6(6) . .
O34_2 Na1_2 O15_2 155.1(7) . .
O14_2 Na1_2 O15_2 61.9(5) . .
O36_2 Na1_2 O15_2 119.3(7) . .
O44_2 Na1_2 C49_2 50.8(7) . .
O45_2 Na1_2 C49_2 23.0(6) . .
O24_2 Na1_2 C49_2 169.2(6) . .
O26_2 Na1_2 C49_2 120.7(7) . .
O34_2 Na1_2 C49_2 107.6(7) . .
O14_2 Na1_2 C49_2 91.1(6) . .
O36_2 Na1_2 C49_2 62.0(7) . .
O15_2 Na1_2 C49_2 92.8(7) . .
O44_2 Na1_2 C29_2 173.8(7) . .
O45_2 Na1_2 C29_2 115.8(7) . .
O24_2 Na1_2 C29_2 50.0(6) . .
O26_2 Na1_2 C29_2 20.9(5) . .
O34_2 Na1_2 C29_2 95.5(6) . .
O14_2 Na1_2 C29_2 104.5(6) . .
O36_2 Na1_2 C29_2 97.6(8) . .
O15_2 Na1_2 C29_2 59.6(6) . .
C49_2 Na1_2 C29_2 133.5(8) . .
O44_2 Na1_2 Na2_5 124.2(6) . .
O45_2 Na1_2 Na2_5 56.7(5) . .
O24_2 Na1_2 Na2_5 108.1(5) . .
O26_2 Na1_2 Na2_5 53.6(5) . .
O34_2 Na1_2 Na2_5 124.0(5) . .
O14_2 Na1_2 Na2_5 105.8(5) . .
O36_2 Na1_2 Na2_5 71.6(6) . .
O15_2 Na1_2 Na2_5 47.8(4) . .
C49_2 Na1_2 Na2_5 73.4(6) . .
C29_2 Na1_2 Na2_5 60.3(6) . .
C08_3 N5_3 C09_3 120 . .
C08_3 N5_3 C11_3 117.2(18) . .
C09_3 N5_3 C11_3 122.8(18) . .
N5_3 C08_3 C07_3 120 . .
C06_3 C07_3 C08_3 120 . .
C07_3 C06_3 C10_3 120 . .
C07_3 C06_3 C05_3 117.9(15) . .
C10_3 C06_3 C05_3 121.9(15) . .
C09_3 C10_3 C06_3 120 . .
C10_3 C09_3 N5_3 120 . .
C28_3 N6_3 C29_3 120 . .
C28_3 N6_3 C31_3 119.9(18) . .
C29_3 N6_3 C31_3 120.1(18) . .
C27_3 C28_3 N6_3 120 . .
C28_3 C27_3 C26_3 120 . .
C27_3 C26_3 C30_3 120 . .
C27_3 C26_3 C25_3 125.5(17) . .
C30_3 C26_3 C25_3 114.5(17) . .
C26_3 C30_3 C29_3 120 . .
C30_3 C29_3 N6_3 120 . .
C48_3 N7_3 C49_3 120 . .
C48_3 N7_3 C51_3 119.3(19) . .
C49_3 N7_3 C51_3 120.5(19) . .
C47_3 C48_3 N7_3 120 . .
C48_3 C47_3 C46_3 120 . .
C50_3 C46_3 C47_3 120 . .
C50_3 C46_3 C45_3 119.5(17) . .
C47_3 C46_3 C45_3 120.4(17) . .
C46_3 C50_3 C49_3 120 . .
C50_3 C49_3 N7_3 120 . .
C68_3 N8_3 C69_3 120 . .
C68_3 N8_3 C71_3 120.7(17) . .
C69_3 N8_3 C71_3 117.3(17) . .
N8_3 C68_3 C67_3 120 . .
C66_3 C67_3 C68_3 120 . .
C67_3 C66_3 C70_3 120 . .
C67_3 C66_3 C65_3 117.3(18) . .
C70_3 C66_3 C65_3 122.7(18) . .
C66_3 C70_3 C69_3 120 . .
C70_3 C69_3 N8_3 120 . .
C01_3 N1_3 C04_3 108 . .
C01_3 N1_3 Cu_3 122.8(10) . .
C04_3 N1_3 Cu_3 128.8(10) . .
N1_3 C01_3 C02_3 108 . .
N1_3 C01_3 C65_3 128.9(16) . .
C02_3 C01_3 C65_3 123.1(16) . .
C03_3 C02_3 C01_3 108 . .
C02_3 C03_3 C04_3 108 . .
C05_3 C04_3 C03_3 129.0(17) . .
C05_3 C04_3 N1_3 123.0(17) . .
C03_3 C04_3 N1_3 108 . .
C04_3 C05_3 C21_3 129(2) . .
C04_3 C05_3 C06_3 117.3(17) . .
C21_3 C05_3 C06_3 113.3(16) . .
C21_3 N2_3 C24_3 108 . .
C21_3 N2_3 Cu_3 128.9(11) . .
C24_3 N2_3 Cu_3 123.0(11) . .
C05_3 C21_3 C22_3 129.5(17) . .
C05_3 C21_3 N2_3 122.4(17) . .
C22_3 C21_3 N2_3 108 . .
C21_3 C22_3 C23_3 108 . .
C24_3 C23_3 C22_3 108 . .
C23_3 C24_3 N2_3 108 . .
C23_3 C24_3 C25_3 119.5(16) . .
N2_3 C24_3 C25_3 132.4(16) . .
C41_3 C25_3 C26_3 124.9(19) . .
C41_3 C25_3 C24_3 115.7(18) . .
C26_3 C25_3 C24_3 118.9(17) . .
C41_3 N3_3 C44_3 108 . .
C41_3 N3_3 Cu_3 123.6(10) . .
C44_3 N3_3 Cu_3 128.1(11) . .
C25_3 C41_3 C42_3 119.3(17) . .
C25_3 C41_3 N3_3 132.7(17) . .
C42_3 C41_3 N3_3 108 . .
C43_3 C42_3 C41_3 108 . .
C42_3 C43_3 C44_3 108 . .
C45_3 C44_3 C43_3 131.7(17) . .
C45_3 C44_3 N3_3 120.2(17) . .
C43_3 C44_3 N3_3 108 . .
C44_3 C45_3 C61_3 137(2) . .
C44_3 C45_3 C46_3 112.8(16) . .
C61_3 C45_3 C46_3 110.3(16) . .
C61_3 N4_3 C64_3 108 . .
C61_3 N4_3 Cu_3 130.5(11) . .
C64_3 N4_3 Cu_3 121.3(11) . .
C45_3 C61_3 C62_3 135.1(17) . .
C45_3 C61_3 N4_3 116.7(17) . .
C62_3 C61_3 N4_3 108 . .
C61_3 C62_3 C63_3 108 . .
C64_3 C63_3 C62_3 108 . .
C65_3 C64_3 C63_3 118.4(17) . .
C65_3 C64_3 N4_3 132.6(17) . .
C63_3 C64_3 N4_3 108 . .
C64_3 C65_3 C01_3 121(2) . .
C64_3 C65_3 C66_3 125.0(19) . .
C01_3 C65_3 C66_3 114.4(17) . .
N2_3 Cu_3 N1_3 87.4(7) . .
N2_3 Cu_3 N3_3 92.3(7) . .
N1_3 Cu_3 N3_3 178.4(5) . .
N2_3 Cu_3 N4_3 179.5(7) . .
N1_3 Cu_3 N4_3 93.1(7) . .
N3_3 Cu_3 N4_3 87.2(7) . .
C01_4 N1_4 C04_4 108 . .
C01_4 N1_4 Cu_4 127.2(10) . .
C04_4 N1_4 Cu_4 124.8(10) . .
C25_4 C01_4 N1_4 124.5(15) 9 .
C25_4 C01_4 C02_4 127.2(15) 9 .
N1_4 C01_4 C02_4 108 . .
C03_4 C02_4 C01_4 108 . .
C02_4 C03_4 C04_4 108 . .
C03_4 C04_4 N1_4 108 . .
C03_4 C04_4 C05_4 124.5(15) . .
N1_4 C04_4 C05_4 127.5(15) . .
C07_4 N5_4 C09_4 120 . .
C07_4 N5_4 C11_4 119.7(14) . .
C09_4 N5_4 C11_4 120.3(14) . .
N5_4 C07_4 C06_4 120 . .
C07_4 C06_4 C10_4 120 . .
C08_4 C10_4 C06_4 120 . .
C08_4 C10_4 C05_4 115.8(15) . .
C06_4 C10_4 C05_4 124.1(15) . .
C10_4 C08_4 C09_4 120 . .
C08_4 C09_4 N5_4 120 . .
C21_4 C05_4 C04_4 120.4(17) . .
C21_4 C05_4 C10_4 121.7(16) . .
C04_4 C05_4 C10_4 117.8(15) . .
C21_4 N2_4 C24_4 108 . .
C21_4 N2_4 Cu_4 126.1(9) . .
C24_4 N2_4 Cu_4 125.7(9) . .
C05_4 C21_4 N2_4 128.7(14) . .
C05_4 C21_4 C22_4 123.0(14) . .
N2_4 C21_4 C22_4 108 . .
C23_4 C22_4 C21_4 108 . .
C24_4 C23_4 C22_4 108 . .
C25_4 C24_4 C23_4 121.9(15) . .
C25_4 C24_4 N2_4 129.5(15) . .
C23_4 C24_4 N2_4 108 . .
C28_4 N6_4 C29_4 120 . .
C28_4 N6_4 C31_4 116.5(16) . .
C29_4 N6_4 C31_4 123.5(16) . .
C27_4 C28_4 N6_4 120 . .
C28_4 C27_4 C26_4 120 . .
C30_4 C26_4 C27_4 120 . .
C30_4 C26_4 C25_4 112.5(16) . .
C27_4 C26_4 C25_4 127.2(16) . .
C29_4 C30_4 C26_4 120 . .
C30_4 C29_4 N6_4 120 . .
C24_4 C25_4 C01_4 122.6(17) . 9
C24_4 C25_4 C26_4 125.8(16) . .
C01_4 C25_4 C26_4 110.6(14) 9 .
N2_4 Cu_4 N2_4 180.0(10) . 9
N2_4 Cu_4 N1_4 89.4(6) . 9
N2_4 Cu_4 N1_4 90.6(6) 9 9
N2_4 Cu_4 N1_4 90.6(6) . .
N2_4 Cu_4 N1_4 89.4(6) 9 .
N1_4 Cu_4 N1_4 180.0(9) 9 .
O46_2 Ni1_5 O9_6 95(3) . .
O46_2 Ni1_5 O36_1 174.2(10) . .
O9_6 Ni1_5 O36_1 88(3) . .
O46_2 Ni1_5 O3_6 98.1(11) . .
O9_6 Ni1_5 O3_6 89(3) . .
O36_1 Ni1_5 O3_6 87.2(11) . .
O46_2 Ni1_5 O2_6 88.1(13) . .
O9_6 Ni1_5 O2_6 104(3) . .
O36_1 Ni1_5 O2_6 86.2(13) . .
O3_6 Ni1_5 O2_6 165.3(14) . .
O35_2 Ni2_5 O26_1 173.3(11) . .
O35_2 Ni2_5 O4_6 80.1(11) . .
O26_1 Ni2_5 O4_6 94.0(11) . .
O35_2 Ni2_5 O6_6 94.4(13) . .
O26_1 Ni2_5 O6_6 90.5(13) . .
O4_6 Ni2_5 O6_6 163.7(14) . .
O35_2 Ni2_5 O1_6 87.4(14) . .
O26_1 Ni2_5 O1_6 88.8(14) . .
O4_6 Ni2_5 O1_6 83.0(15) . .
O6_6 Ni2_5 O1_6 81.4(16) . .
O5_6 Ni3_5 O4_6 95(2) . .
O5_6 Ni3_5 O16_1 101(2) . .
O4_6 Ni3_5 O16_1 112.3(15) . .
O5_6 Ni3_5 O25_2 106(2) . .
O4_6 Ni3_5 O25_2 150(2) . .
O16_1 Ni3_5 O25_2 83.7(12) . .
O5_6 Ni3_5 O26_2 107.2(18) . .
O4_6 Ni3_5 O26_2 89.0(16) . .
O16_1 Ni3_5 O26_2 142.6(16) . .
O25_2 Ni3_5 O26_2 65.5(10) . .
O5_6 Ni3_5 C29_2 104.4(19) . .
O4_6 Ni3_5 C29_2 121.1(18) . .
O16_1 Ni3_5 C29_2 116.9(14) . .
O25_2 Ni3_5 C29_2 34.0(6) . .
O26_2 Ni3_5 C29_2 32.3(6) . .
O5_6 Ni3_5 Na2_5 161.6(19) . .
O4_6 Ni3_5 Na2_5 69.3(14) . .
O16_1 Ni3_5 Na2_5 94.5(11) . .
O25_2 Ni3_5 Na2_5 85.0(12) . .
O26_2 Ni3_5 Na2_5 63.7(10) . .
C29_2 Ni3_5 Na2_5 76.6(11) . .
O2_6 Na2_5 O15_2 95.6(13) . .
O2_6 Na2_5 O15_1 125.5(13) . .
O15_2 Na2_5 O15_1 107.5(7) . .
O2_6 Na2_5 O45_1 66.0(12) . .
O15_2 Na2_5 O45_1 100.2(7) . .
O15_1 Na2_5 O45_1 61.8(6) . .
O2_6 Na2_5 O26_2 131.7(13) . .
O15_2 Na2_5 O26_2 65.1(6) . .
O15_1 Na2_5 O26_2 102.7(7) . .
O45_1 Na2_5 O26_2 155.8(8) . .
O2_6 Na2_5 Ni3_5 159.9(13) . .
O15_2 Na2_5 Ni3_5 94.8(7) . .
O15_1 Na2_5 Ni3_5 66.8(6) . .
O45_1 Na2_5 Ni3_5 128.6(7) . .
O26_2 Na2_5 Ni3_5 41.0(5) . .
O2_6 Na2_5 Na1_2 91.1(12) . .
O15_2 Na2_5 Na1_2 48.4(4) . .
O15_1 Na2_5 Na1_2 140.6(6) . .
O45_1 Na2_5 Na1_2 140.7(6) . .
O26_2 Na2_5 Na1_2 42.3(4) . .
Ni3_5 Na2_5 Na1_2 83.1(5) . .
O2_6 Na2_5 Na1_1 85.8(12) . .
O15_2 Na2_5 Na1_1 138.7(6) . .
O15_1 Na2_5 Na1_1 44.9(4) . .
O45_1 Na2_5 Na1_1 43.2(4) . .
O26_2 Na2_5 Na1_1 138.4(6) . .
Ni3_5 Na2_5 Na1_1 97.5(6) . .
Na1_2 Na2_5 Na1_1 172.5(5) . .
O12_6 Na3_5 O43_1 100.8(15) . .
O41_1 Na4_5 O11_2 128.1(10) 4_444 3_455
O41_1 Na4_5 O46_1 113.3(7) 4_444 .
O11_2 Na4_5 O46_1 102.3(8) 3_455 .
O21_2 Na5_5 O13_2 117.3(9) . .
O33_2 Na6_5 O43_2 115.1(10) . .
Na2_5 O2_6 Ni1_5 152(2) . .
Ni3_5 O4_6 Ni2_5 168.7(19) . .
O5_7 C4_7 C3_7 114(3) . .
O3_7 C3_7 C4_7 107(3) . .
C2_7 O3_7 C3_7 125(5) . .
O3_7 C2_7 C1_7 117(3) . .
O1_7 C1_7 C2_7 110(3) . .

loop_
_geom_bond_atom_site_label_1
_geom_bond_atom_site_label_2
_geom_bond_distance
_geom_bond_site_symmetry_2
S1_1 O12_1 1.24(3) .
S1_1 O41_1 1.308(18) .
S1_1 O11_1 1.37(2) .
S1_1 C14_1 1.742(14) .
S2_1 O21_1 1.410(16) .
S2_1 O22_1 1.454(17) .
S2_1 O23_1 1.455(17) .
S2_1 C24_1 1.793(15) .
S3_1 O31_1 1.41(2) .
S3_1 O32_1 1.45(2) .
S3_1 O43_1 1.50(3) .
S3_1 C34_1 1.792(16) .
S4_1 O42_1 1.37(2) .
S4_1 O33_1 1.38(2) .
S4_1 O13_1 1.66(4) .
S4_1 C44_1 1.808(13) .
O14_1 C11_1 1.370(12) .
O14_1 C18_1 1.412(15) .
O14_1 Na1_1 2.480(15) .
O15_1 C19_1 1.243(18) .
O15_1 Na1_1 2.61(2) .
O15_1 Na2_5 2.84(2) .
O16_1 C19_1 1.237(18) .
O16_1 Ni3_5 1.99(3) .
O24_1 C21_1 1.342(15) .
O24_1 C28_1 1.431(17) .
O24_1 Na1_1 2.432(17) .
O25_1 C29_1 1.240(18) .
O25_1 Na1_1 2.37(2) .
O26_1 C29_1 1.234(19) .
O26_1 Ni2_5 1.98(2) .
O32_1 Na7_5 2.84(5) .
O34_1 C31_1 1.296(17) .
O34_1 C38_1 1.461(17) .
O34_1 Na1_1 2.491(18) .
O35_1 C39_1 1.227(19) .
O35_1 Na1_1 2.60(2) .
O36_1 C39_1 1.244(19) .
O36_1 Ni1_5 1.98(2) .
O41_1 Na4_5 2.84(3) 3_455
O43_1 Na3_5 2.49(4) .
O44_1 C41_1 1.431(14) .
O44_1 C48_1 1.458(16) .
O44_1 Na1_1 2.379(16) .
O45_1 C49_1 1.235(17) .
O45_1 Na1_1 2.531(18) .
O45_1 Na2_5 2.86(2) .
O46_1 C49_1 1.237(18) .
O46_1 Na4_5 2.98(3) .
C11_1 C12_1 1.39 .
C11_1 C16_1 1.39 .
C12_1 C13_1 1.39 .
C12_1 C47_1 1.527(18) .
C13_1 C14_1 1.39 .
C14_1 C15_1 1.39 .
C15_1 C16_1 1.39 .
C16_1 C17_1 1.521(19) .
C17_1 C22_1 1.47(2) .
C18_1 C19_1 1.531(18) .
C21_1 C22_1 1.39 .
C21_1 C26_1 1.39 .
C22_1 C23_1 1.39 .
C23_1 C24_1 1.39 .
C24_1 C25_1 1.39 .
C25_1 C26_1 1.39 .
C26_1 C27_1 1.65(2) .
C27_1 C32_1 1.49(2) .
C28_1 C29_1 1.494(19) .
C29_1 Na1_1 3.11(3) .
C31_1 C32_1 1.39 .
C31_1 C36_1 1.39 .
C32_1 C33_1 1.39 .
C33_1 C34_1 1.39 .
C34_1 C35_1 1.39 .
C35_1 C36_1 1.39 .
C36_1 C37_1 1.456(19) .
C37_1 C42_1 1.491(19) .
C38_1 C39_1 1.478(19) .
C41_1 C42_1 1.39 .
C41_1 C46_1 1.39 .
C42_1 C43_1 1.39 .
C43_1 C44_1 1.39 .
C44_1 C45_1 1.39 .
C45_1 C46_1 1.39 .
C46_1 C47_1 1.551(17) .
C48_1 C49_1 1.512(18) .
Na1_1 Na2_5 3.686(16) .
S1_2 O11_2 1.403(16) .
S1_2 O13_2 1.41(2) .
S1_2 O12_2 1.410(19) .
S1_2 C14_2 1.790(12) .
S2_2 O21_2 1.39(2) .
S2_2 O23_2 1.39(2) .
S2_2 O22_2 1.48(2) .
S2_2 C24_2 1.797(14) .
S3_2 O33_2 1.53(2) .
S3_2 O31_2 1.54(2) .
S3_2 O32_2 1.58(3) .
S3_2 C34_2 1.821(15) .
S4_2 O43_2 1.32(2) .
S4_2 O42_2 1.46(2) .
S4_2 O41_2 1.55(2) .
S4_2 C44_2 1.851(16) .
O11_2 Na4_5 2.92(3) 4_444
O13_2 Na5_5 2.87(3) .
O14_2 C11_2 1.406(11) .
O14_2 C18_2 1.415(15) .
O14_2 Na1_2 2.493(15) .
O15_2 C19_2 1.245(18) .
O15_2 Na2_5 2.68(2) .
O15_2 Na1_2 2.707(19) .
O16_2 C19_2 1.258(18) .
O21_2 Na5_5 2.82(3) .
O24_2 C21_2 1.355(15) .
O24_2 C28_2 1.432(16) .
O24_2 Na1_2 2.431(16) .
O25_2 C29_2 1.256(18) .
O25_2 Ni3_5 1.99(3) .
O26_2 C29_2 1.217(18) .
O26_2 Ni3_5 2.13(3) .
O26_2 Na1_2 2.433(19) .
O26_2 Na2_5 2.91(2) .
O33_2 Na6_5 2.64(3) .
O34_2 C31_2 1.427(18) .
O34_2 C38_2 1.437(17) .
O34_2 Na1_2 2.46(2) .
O35_2 C39_2 1.261(19) .
O35_2 Ni2_5 1.93(2) .
O36_2 C39_2 1.267(19) .
O36_2 Na1_2 2.57(2) .
O43_2 Na6_5 2.72(4) .
O44_2 C41_2 1.351(17) .
O44_2 C48_2 1.452(17) .
O44_2 Na1_2 2.372(19) .
O45_2 C49_2 1.263(18) .
O45_2 Na1_2 2.42(2) .
O46_2 C49_2 1.259(19) .
O46_2 Ni1_5 1.88(2) .
C11_2 C12_2 1.39 .
C11_2 C16_2 1.39 .
C12_2 C13_2 1.39 .
C12_2 C47_2 1.603(19) .
C13_2 C14_2 1.39 .
C14_2 C15_2 1.39 .
C15_2 C16_2 1.39 .
C16_2 C17_2 1.503(17) .
C17_2 C22_2 1.547(17) .
C18_2 C19_2 1.541(18) .
C21_2 C22_2 1.39 .
C21_2 C26_2 1.39 .
C22_2 C23_2 1.39 .
C23_2 C24_2 1.39 .
C24_2 C25_2 1.39 .
C25_2 C26_2 1.39 .
C26_2 C27_2 1.587(19) .
C27_2 C32_2 1.592(19) .
C28_2 C29_2 1.509(18) .
C29_2 Ni3_5 2.23(4) .
C29_2 Na1_2 3.13(3) .
C31_2 C32_2 1.39 .
C31_2 C36_2 1.39 .
C32_2 C33_2 1.39 .
C33_2 C34_2 1.39 .
C34_2 C35_2 1.39 .
C35_2 C36_2 1.39 .
C36_2 C37_2 1.46(2) .
C37_2 C42_2 1.46(2) .
C38_2 C39_2 1.504(19) .
C41_2 C42_2 1.39 .
C41_2 C46_2 1.39 .
C42_2 C43_2 1.39 .
C43_2 C44_2 1.39 .
C44_2 C45_2 1.39 .
C45_2 C46_2 1.39 .
C46_2 C47_2 1.479(19) .
C48_2 C49_2 1.509(18) .
C49_2 Na1_2 3.07(3) .
Na1_2 Na2_5 3.596(16) .
N5_3 C08_3 1.39 .
N5_3 C09_3 1.39 .
N5_3 C11_3 1.528(17) .
C08_3 C07_3 1.39 .
C07_3 C06_3 1.39 .
C06_3 C10_3 1.39 .
C06_3 C05_3 1.497(19) .
C10_3 C09_3 1.39 .
N6_3 C28_3 1.39 .
N6_3 C29_3 1.39 .
N6_3 C31_3 1.500(17) .
C28_3 C27_3 1.39 .
C27_3 C26_3 1.39 .
C26_3 C30_3 1.39 .
C26_3 C25_3 1.40(2) .
C30_3 C29_3 1.39 .
N7_3 C48_3 1.39 .
N7_3 C49_3 1.39 .
N7_3 C51_3 1.561(17) .
C48_3 C47_3 1.39 .
C47_3 C46_3 1.39 .
C46_3 C50_3 1.39 .
C46_3 C45_3 1.522(19) .
C50_3 C49_3 1.39 .
N8_3 C68_3 1.39 .
N8_3 C69_3 1.39 .
N8_3 C71_3 1.509(15) .
C68_3 C67_3 1.39 .
C67_3 C66_3 1.39 .
C66_3 C70_3 1.39 .
C66_3 C65_3 1.43(2) .
C70_3 C69_3 1.39 .
N1_3 C01_3 1.42 .
N1_3 C04_3 1.42 .
N1_3 Cu_3 2.012(10) .
C01_3 C02_3 1.42 .
C01_3 C65_3 1.43(2) .
C02_3 C03_3 1.42 .
C03_3 C04_3 1.42 .
C04_3 C05_3 1.296(19) .
C05_3 C21_3 1.358(19) .
N2_3 C21_3 1.42 .
N2_3 C24_3 1.42 .
N2_3 Cu_3 1.991(10) .
C21_3 C22_3 1.42 .
C22_3 C23_3 1.42 .
C23_3 C24_3 1.42 .
C24_3 C25_3 1.44(2) .
C25_3 C41_3 1.37(2) .
N3_3 C41_3 1.42 .
N3_3 C44_3 1.42 .
N3_3 Cu_3 2.022(10) .
C41_3 C42_3 1.42 .
C42_3 C43_3 1.42 .
C43_3 C44_3 1.42 .
C44_3 C45_3 1.308(18) .
C45_3 C61_3 1.334(18) .
N4_3 C61_3 1.42 .
N4_3 C64_3 1.42 .
N4_3 Cu_3 2.035(10) .
C61_3 C62_3 1.42 .
C62_3 C63_3 1.42 .
C63_3 C64_3 1.42 .
C64_3 C65_3 1.32(2) .
N1_4 C01_4 1.42 .
N1_4 C04_4 1.42 .
N1_4 Cu_4 2.017(9) .
C01_4 C25_4 1.413(17) 9
C01_4 C02_4 1.42 .
C02_4 C03_4 1.42 .
C03_4 C04_4 1.42 .
C04_4 C05_4 1.421(17) .
N5_4 C07_4 1.39 .
N5_4 C09_4 1.39 .
N5_4 C11_4 1.504(13) .
C07_4 C06_4 1.39 .
C06_4 C10_4 1.39 .
C10_4 C08_4 1.39 .
C10_4 C05_4 1.452(17) .
C08_4 C09_4 1.39 .
C05_4 C21_4 1.334(16) .
N2_4 C21_4 1.42 .
N2_4 C24_4 1.42 .
N2_4 Cu_4 1.981(9) .
C21_4 C22_4 1.42 .
C22_4 C23_4 1.42 .
C23_4 C24_4 1.42 .
C24_4 C25_4 1.305(17) .
N6_4 C28_4 1.39 .
N6_4 C29_4 1.39 .
N6_4 C31_4 1.498(14) .
C28_4 C27_4 1.39 .
C27_4 C26_4 1.39 .
C26_4 C30_4 1.39 .
C26_4 C25_4 1.460(17) .
C30_4 C29_4 1.39 .
C25_4 C01_4 1.41(7) 9
Cu_4 N2_4 1.981(9) 9
Cu_4 N1_4 2.017(9) 9
Ni1_5 O9_6 1.93(9) .
Ni1_5 O3_6 2.09(3) .
Ni1_5 O2_6 2.15(4) .
Ni2_5 O4_6 2.05(4) .
Ni2_5 O6_6 2.19(4) .
Ni2_5 O1_6 2.36(5) .
Ni3_5 O5_6 1.86(4) .
Ni3_5 O4_6 1.92(4) .
Ni3_5 Na2_5 3.14(4) .
Na2_5 O2_6 2.11(4) .
Na3_5 O12_6 2.33(5) .
Na4_5 O41_1 2.84(3) 4_444
Na4_5 O11_2 2.92(3) 3_455
O5_7 C4_7 1.42(2) .
C4_7 C3_7 1.50(2) .
C3_7 O3_7 1.44(2) .
O3_7 C2_7 1.42(2) .
C2_7 C1_7 1.50(2) .
C1_7 O1_7 1.44(2) .
